data_4034744
loop_
_publ_author_name
'Xu, Wei'
'Zhao, Jidong'
'Li, Xiangdong'
'Liu, Yuanhong'

_publ_section_title
;
 Selective [5 + 1] and [5 + 2] Cycloaddition of Ynamides or Propargyl
 Esters with Benzo[ d]isoxazoles via Gold Catalysis.
;
_journal_issue 24
_journal_name_full 'The Journal of organic chemistry'
_journal_page_first 15470
_journal_page_last 15485
_journal_paper_doi 10.1021/acs.joc.8b02935
_journal_volume 83
_journal_year 2018
_chemical_formula_sum 'C29 H24 N2 O4 S'
_chemical_formula_weight 496.56
_space_group_crystal_system monoclinic
_space_group_IT_number 14
_space_group_name_Hall '-P 2yn'
_space_group_name_H-M_alt 'P 1 21/n 1'
_atom_sites_solution_hydrogens geom
_audit_creation_method SHELXL-2013
_cell_angle_alpha 90
_cell_angle_beta 96.944(7)
_cell_angle_gamma 90
_cell_formula_units_Z 4
_cell_length_a 9.987(2)
_cell_length_b 11.818(2)
_cell_length_c 21.197(4)
_cell_measurement_reflns_used 9814
_cell_measurement_temperature 296(2)
_cell_measurement_theta_max 54.856
_cell_measurement_theta_min 4.749
_cell_volume 2483.5(8)
_computing_cell_refinement 'Bruker SAINT'
_computing_data_collection 'Bruker APEX2'
_computing_data_reduction 'Bruker SAINT'
_computing_molecular_graphics 'Bruker SHELXTL'
_computing_publication_material 'Bruker SHELXTL'
_computing_structure_refinement 'SHELXL-2013 (Sheldrick, 2013)'
_computing_structure_solution 'SHELXS-97 (Sheldrick 2008)'
_diffrn_ambient_temperature 296(2)
_diffrn_measured_fraction_theta_full 0.994
_diffrn_measured_fraction_theta_max 0.994
_diffrn_measurement_device_type 'Bruker APEX-II CCD'
_diffrn_measurement_method '\f and \w scans'
_diffrn_radiation_type MoK\a
_diffrn_radiation_wavelength 0.71073
_diffrn_reflns_av_R_equivalents 0.0365
_diffrn_reflns_av_unetI/netI 0.0195
_diffrn_reflns_Laue_measured_fraction_full 0.994
_diffrn_reflns_Laue_measured_fraction_max 0.994
_diffrn_reflns_limit_h_max 12
_diffrn_reflns_limit_h_min -12
_diffrn_reflns_limit_k_max 14
_diffrn_reflns_limit_k_min -14
_diffrn_reflns_limit_l_max 26
_diffrn_reflns_limit_l_min -26
_diffrn_reflns_number 41023
_diffrn_reflns_point_group_measured_fraction_full 0.994
_diffrn_reflns_point_group_measured_fraction_max 0.994
_diffrn_reflns_theta_full 25.242
_diffrn_reflns_theta_max 25.998
_diffrn_reflns_theta_min 2.374
_exptl_absorpt_coefficient_mu 0.169
_exptl_absorpt_correction_T_max 0.7456
_exptl_absorpt_correction_T_min 0.6904
_exptl_absorpt_correction_type multi-scan
_exptl_absorpt_process_details sadabs
_exptl_crystal_colour yellow
_exptl_crystal_density_diffrn 1.328
_exptl_crystal_description prismatic
_exptl_crystal_F_000 1040
_exptl_crystal_size_max 0.180
_exptl_crystal_size_mid 0.150
_exptl_crystal_size_min 0.110
_refine_diff_density_max 0.227
_refine_diff_density_min -0.304
_refine_diff_density_rms 0.035
_refine_ls_extinction_coef 0.017(2)
_refine_ls_extinction_expression Fc^*^=kFc[1+0.001xFc^2^\l^3^/sin(2\q)]^-1/4^
_refine_ls_extinction_method SHELXL
_refine_ls_goodness_of_fit_ref 1.038
_refine_ls_hydrogen_treatment constr
_refine_ls_matrix_type full
_refine_ls_number_parameters 328
_refine_ls_number_reflns 4853
_refine_ls_number_restraints 0
_refine_ls_restrained_S_all 1.038
_refine_ls_R_factor_all 0.0484
_refine_ls_R_factor_gt 0.0388
_refine_ls_shift/su_max 0.001
_refine_ls_shift/su_mean 0.000
_refine_ls_structure_factor_coef Fsqd
_refine_ls_weighting_details 'w=1/[\s^2^(Fo^2^)+(0.0510P)^2^+0.7529P] where P=(Fo^2^+2Fc^2^)/3'
_refine_ls_weighting_scheme calc
_refine_ls_wR_factor_gt 0.0996
_refine_ls_wR_factor_ref 0.1081
_reflns_Friedel_coverage 0.000
_reflns_number_gt 4110
_reflns_number_total 4853
_reflns_threshold_expression 'I > 2\s(I)'
_cod_data_source_file jo8b02935_si_004.cif
_cod_data_source_block mo_d8v17468_0m
_cod_original_cell_volume 2483.5(9)
_cod_original_sg_symbol_H-M 'P 21/n'
_cod_database_code 4034744
_shelx_space_group_comment
; 
The symmetry employed for this shelxl refinement is uniquely defined 
by the following loop, which should always be used as a source of 
symmetry information in preference to the above space-group names. 
They are only intended as comments. 
;
_shelx_estimated_absorpt_t_min 0.970
_shelx_estimated_absorpt_t_max 0.982
_shelxl_version_number 2013-4

loop_
_space_group_symop_operation_xyz
'x, y, z'
'-x+1/2, y+1/2, -z+1/2'
'-x, -y, -z'
'x-1/2, -y-1/2, z-1/2'

loop_
_atom_site_label
_atom_site_type_symbol
_atom_site_fract_x
_atom_site_fract_y
_atom_site_fract_z
_atom_site_U_iso_or_equiv
_atom_site_adp_type
_atom_site_occupancy
_atom_site_site_symmetry_order
_atom_site_calc_flag
_atom_site_refinement_flags_posn
_atom_site_refinement_flags_adp
S1 S 0.53552(4) 0.23785(3) 0.66193(2) 0.04497(15) Uani 1 1 d . .
N1 N 0.56858(13) 0.48092(10) 0.58730(6) 0.0409(3) Uani 1 1 d . .
N2 N 0.51142(13) 0.28744(10) 0.58870(6) 0.0406(3) Uani 1 1 d . .
O1 O 0.78463(11) 0.43542(9) 0.52027(5) 0.0439(3) Uani 1 1 d . .
O2 O 0.67532(13) 0.21050(11) 0.67429(6) 0.0624(4) Uani 1 1 d . .
O3 O 0.43541(15) 0.15168(10) 0.66446(6) 0.0645(4) Uani 1 1 d . .
O4 O 0.40616(14) 0.61829(12) 0.82209(7) 0.0663(4) Uani 1 1 d . .
C1 C 0.80130(16) 0.54557(13) 0.61594(7) 0.0408(3) Uani 1 1 d . .
C2 C 0.88255(18) 0.59287(15) 0.66762(8) 0.0512(4) Uani 1 1 d . .
H2 H 0.8432 0.6348 0.6976 0.061 Uiso 1 1 calc R U
C3 C 1.02073(19) 0.57783(17) 0.67456(9) 0.0585(5) Uani 1 1 d . .
H3 H 1.0737 0.6092 0.7093 0.070 Uiso 1 1 calc R U
C4 C 1.08058(18) 0.51636(16) 0.63011(9) 0.0556(4) Uani 1 1 d . .
H4 H 1.1739 0.5087 0.6342 0.067 Uiso 1 1 calc R U
C5 C 1.00206(17) 0.46622(14) 0.57952(8) 0.0473(4) Uani 1 1 d . .
H5 H 1.0420 0.4235 0.5500 0.057 Uiso 1 1 calc R U
C6 C 0.86364(16) 0.48026(13) 0.57323(7) 0.0397(3) Uani 1 1 d . .
C7 C 0.70549(16) 0.34391(12) 0.53690(7) 0.0398(3) Uani 1 1 d . .
C8 C 0.60562(16) 0.37141(12) 0.57168(7) 0.0387(3) Uani 1 1 d . .
C9 C 0.65279(16) 0.56011(12) 0.60638(7) 0.0392(3) Uani 1 1 d . .
C10 C 0.59379(16) 0.67023(12) 0.62357(7) 0.0415(4) Uani 1 1 d . .
C11 C 0.46615(18) 0.67183(14) 0.64320(8) 0.0501(4) Uani 1 1 d . .
H11 H 0.4188 0.6044 0.6454 0.060 Uiso 1 1 calc R U
C12 C 0.4084(2) 0.77249(16) 0.65955(10) 0.0646(5) Uani 1 1 d . .
H12 H 0.3232 0.7723 0.6731 0.078 Uiso 1 1 calc R U
C13 C 0.4772(2) 0.87313(16) 0.65578(11) 0.0681(6) Uani 1 1 d . .
H13 H 0.4384 0.9408 0.6667 0.082 Uiso 1 1 calc R U
C14 C 0.6031(2) 0.87322(14) 0.63582(10) 0.0625(5) Uani 1 1 d . .
H14 H 0.6490 0.9412 0.6330 0.075 Uiso 1 1 calc R U
C15 C 0.66229(19) 0.77250(14) 0.61983(9) 0.0530(4) Uani 1 1 d . .
H15 H 0.7477 0.7732 0.6066 0.064 Uiso 1 1 calc R U
C16 C 0.74227(17) 0.23518(14) 0.50896(7) 0.0445(4) Uani 1 1 d . .
C17 C 0.8495(2) 0.23302(17) 0.47264(9) 0.0600(5) Uani 1 1 d . .
H17 H 0.8960 0.2995 0.4665 0.072 Uiso 1 1 calc R U
C18 C 0.8878(2) 0.1330(2) 0.44542(11) 0.0790(7) Uani 1 1 d . .
H18 H 0.9600 0.1332 0.4215 0.095 Uiso 1 1 calc R U
C19 C 0.8204(3) 0.03398(19) 0.45342(12) 0.0843(7) Uani 1 1 d . .
H19 H 0.8464 -0.0327 0.4351 0.101 Uiso 1 1 calc R U
C20 C 0.7145(3) 0.03442(18) 0.48870(11) 0.0825(7) Uani 1 1 d . .
H20 H 0.6683 -0.0325 0.4942 0.099 Uiso 1 1 calc R U
C21 C 0.6750(2) 0.13288(15) 0.51635(10) 0.0644(5) Uani 1 1 d . .
H21 H 0.6028 0.1312 0.5402 0.077 Uiso 1 1 calc R U
C22 C 0.37081(18) 0.30457(17) 0.56008(9) 0.0577(5) Uani 1 1 d . .
H22A H 0.3395 0.3769 0.5727 0.087 Uiso 1 1 calc R U
H22B H 0.3149 0.2460 0.5743 0.087 Uiso 1 1 calc R U
H22C H 0.3665 0.3019 0.5146 0.087 Uiso 1 1 calc R U
C23 C 0.50178(15) 0.34681(13) 0.71427(7) 0.0401(3) Uani 1 1 d . .
C24 C 0.37007(16) 0.36571(14) 0.72677(8) 0.0454(4) Uani 1 1 d . .
H24 H 0.3010 0.3175 0.7102 0.054 Uiso 1 1 calc R U
C25 C 0.34283(16) 0.45638(15) 0.76393(8) 0.0483(4) Uani 1 1 d . .
H25 H 0.2551 0.4692 0.7727 0.058 Uiso 1 1 calc R U
C26 C 0.44571(17) 0.52879(14) 0.78832(7) 0.0451(4) Uani 1 1 d . .
C27 C 0.57795(17) 0.50832(15) 0.77744(8) 0.0488(4) Uani 1 1 d . .
H27 H 0.6473 0.5555 0.7949 0.059 Uiso 1 1 calc R U
C28 C 0.60506(16) 0.41696(14) 0.74042(8) 0.0455(4) Uani 1 1 d . .
H28 H 0.6933 0.4024 0.7330 0.055 Uiso 1 1 calc R U
C29 C 0.5063(3) 0.6958(2) 0.84804(16) 0.1059(10) Uani 1 1 d . .
H29A H 0.5724 0.6566 0.8766 0.159 Uiso 1 1 calc R U
H29B H 0.4651 0.7540 0.8707 0.159 Uiso 1 1 calc R U
H29C H 0.5490 0.7291 0.8144 0.159 Uiso 1 1 calc R U

loop_
_atom_site_aniso_label
_atom_site_aniso_U_11
_atom_site_aniso_U_22
_atom_site_aniso_U_33
_atom_site_aniso_U_23
_atom_site_aniso_U_13
_atom_site_aniso_U_12
S1 0.0572(3) 0.0319(2) 0.0473(2) 0.00377(16) 0.01216(18) 0.00505(17)
N1 0.0491(7) 0.0317(6) 0.0425(7) -0.0010(5) 0.0078(6) 0.0019(6)
N2 0.0462(7) 0.0340(6) 0.0422(7) -0.0034(5) 0.0083(6) -0.0020(6)
O1 0.0558(7) 0.0419(6) 0.0354(5) -0.0003(4) 0.0116(5) -0.0045(5)
O2 0.0654(8) 0.0603(8) 0.0620(8) 0.0087(6) 0.0101(6) 0.0263(7)
O3 0.0911(10) 0.0353(6) 0.0711(8) 0.0011(6) 0.0269(7) -0.0126(6)
O4 0.0644(8) 0.0632(8) 0.0736(9) -0.0253(7) 0.0176(7) -0.0021(7)
C1 0.0470(9) 0.0345(8) 0.0411(8) 0.0001(6) 0.0066(7) 0.0000(7)
C2 0.0558(10) 0.0493(9) 0.0479(9) -0.0091(8) 0.0044(8) 0.0013(8)
C3 0.0552(11) 0.0609(11) 0.0562(10) -0.0067(9) -0.0054(8) -0.0011(9)
C4 0.0454(9) 0.0585(11) 0.0625(11) 0.0052(9) 0.0043(8) 0.0017(8)
C5 0.0519(9) 0.0447(9) 0.0475(9) 0.0057(7) 0.0156(7) 0.0037(7)
C6 0.0483(9) 0.0349(7) 0.0367(7) 0.0044(6) 0.0079(6) -0.0013(7)
C7 0.0505(9) 0.0353(8) 0.0337(7) -0.0006(6) 0.0054(6) -0.0008(7)
C8 0.0470(8) 0.0309(7) 0.0382(8) -0.0017(6) 0.0053(6) 0.0001(6)
C9 0.0486(9) 0.0333(7) 0.0361(7) -0.0002(6) 0.0072(6) 0.0016(7)
C10 0.0513(9) 0.0321(8) 0.0407(8) -0.0011(6) 0.0046(7) 0.0033(7)
C11 0.0551(10) 0.0380(8) 0.0586(10) -0.0011(7) 0.0123(8) 0.0029(7)
C12 0.0649(12) 0.0503(11) 0.0819(14) -0.0064(10) 0.0217(11) 0.0119(9)
C13 0.0823(14) 0.0396(10) 0.0836(14) -0.0099(9) 0.0149(11) 0.0158(10)
C14 0.0816(14) 0.0307(8) 0.0739(13) -0.0031(8) 0.0035(10) -0.0038(9)
C15 0.0580(11) 0.0387(9) 0.0628(11) -0.0019(8) 0.0084(9) -0.0020(8)
C16 0.0567(10) 0.0406(8) 0.0362(8) -0.0045(6) 0.0059(7) 0.0062(7)
C17 0.0675(12) 0.0574(11) 0.0577(11) -0.0085(9) 0.0183(9) 0.0058(9)
C18 0.0867(16) 0.0756(15) 0.0800(15) -0.0197(12) 0.0322(12) 0.0181(13)
C19 0.1121(19) 0.0566(13) 0.0884(16) -0.0242(12) 0.0289(14) 0.0209(13)
C20 0.118(2) 0.0452(11) 0.0907(16) -0.0201(11) 0.0383(15) -0.0013(12)
C21 0.0856(14) 0.0447(10) 0.0678(12) -0.0152(9) 0.0295(11) -0.0026(10)
C22 0.0535(10) 0.0615(11) 0.0560(10) -0.0036(9) -0.0024(8) -0.0082(9)
C23 0.0447(8) 0.0393(8) 0.0370(8) 0.0037(6) 0.0074(6) 0.0013(7)
C24 0.0427(8) 0.0486(9) 0.0452(9) -0.0007(7) 0.0071(7) -0.0086(7)
C25 0.0403(8) 0.0577(10) 0.0489(9) -0.0034(8) 0.0132(7) -0.0022(8)
C26 0.0509(9) 0.0464(9) 0.0389(8) -0.0033(7) 0.0092(7) -0.0001(7)
C27 0.0444(9) 0.0526(10) 0.0484(9) -0.0061(8) 0.0021(7) -0.0069(8)
C28 0.0372(8) 0.0523(9) 0.0470(9) 0.0001(7) 0.0048(7) 0.0017(7)
C29 0.0916(18) 0.0871(18) 0.140(3) -0.0693(18) 0.0175(17) -0.0155(15)

loop_
_atom_type_symbol
_atom_type_description
_atom_type_scat_dispersion_real
_atom_type_scat_dispersion_imag
_atom_type_scat_source
C C 0.0033 0.0016 'International Tables Vol C Tables 4.2.6.8 and 6.1.1.4'
H H 0.0000 0.0000 'International Tables Vol C Tables 4.2.6.8 and 6.1.1.4'
N N 0.0061 0.0033 'International Tables Vol C Tables 4.2.6.8 and 6.1.1.4'
O O 0.0106 0.0060 'International Tables Vol C Tables 4.2.6.8 and 6.1.1.4'
S S 0.1246 0.1234 'International Tables Vol C Tables 4.2.6.8 and 6.1.1.4'

loop_
_geom_angle_atom_site_label_1
_geom_angle_atom_site_label_2
_geom_angle_atom_site_label_3
_geom_angle
O2 S1 O3 120.27(8)
O2 S1 N2 106.36(7)
O3 S1 N2 105.34(8)
O2 S1 C23 107.94(8)
O3 S1 C23 108.01(8)
N2 S1 C23 108.44(7)
C9 N1 C8 124.41(13)
C8 N2 C22 114.83(13)
C8 N2 S1 117.02(10)
C22 N2 S1 117.34(11)
C6 O1 C7 111.70(11)
C26 O4 C29 118.04(16)
C6 C1 C2 117.90(15)
C6 C1 C9 119.60(14)
C2 C1 C9 122.47(14)
C3 C2 C1 120.63(16)
C3 C2 H2 119.7
C1 C2 H2 119.7
C4 C3 C2 120.26(17)
C4 C3 H3 119.9
C2 C3 H3 119.9
C3 C4 C5 120.17(17)
C3 C4 H4 119.9
C5 C4 H4 119.9
C6 C5 C4 119.34(16)
C6 C5 H5 120.3
C4 C5 H5 120.3
C5 C6 C1 121.62(15)
C5 C6 O1 119.55(14)
C1 C6 O1 118.64(14)
C8 C7 O1 115.20(13)
C8 C7 C16 131.55(15)
O1 C7 C16 113.11(13)
C7 C8 N1 125.94(14)
C7 C8 N2 121.21(13)
N1 C8 N2 112.24(12)
N1 C9 C1 124.21(13)
N1 C9 C10 116.59(14)
C1 C9 C10 119.07(13)
C11 C10 C15 118.65(15)
C11 C10 C9 119.29(14)
C15 C10 C9 122.05(15)
C12 C11 C10 120.82(17)
C12 C11 H11 119.6
C10 C11 H11 119.6
C13 C12 C11 120.02(18)
C13 C12 H12 120.0
C11 C12 H12 120.0
C14 C13 C12 119.93(17)
C14 C13 H13 120.0
C12 C13 H13 120.0
C13 C14 C15 120.43(17)
C13 C14 H14 119.8
C15 C14 H14 119.8
C14 C15 C10 120.15(17)
C14 C15 H15 119.9
C10 C15 H15 119.9
C17 C16 C21 117.19(16)
C17 C16 C7 118.80(16)
C21 C16 C7 124.00(15)
C18 C17 C16 120.95(19)
C18 C17 H17 119.5
C16 C17 H17 119.5
C19 C18 C17 120.7(2)
C19 C18 H18 119.7
C17 C18 H18 119.7
C20 C19 C18 119.26(19)
C20 C19 H19 120.4
C18 C19 H19 120.4
C19 C20 C21 121.0(2)
C19 C20 H20 119.5
C21 C20 H20 119.5
C20 C21 C16 120.96(19)
C20 C21 H21 119.5
C16 C21 H21 119.5
N2 C22 H22A 109.5
N2 C22 H22B 109.5
H22A C22 H22B 109.5
N2 C22 H22C 109.5
H22A C22 H22C 109.5
H22B C22 H22C 109.5
C28 C23 C24 120.21(15)
C28 C23 S1 120.02(12)
C24 C23 S1 119.70(12)
C25 C24 C23 119.40(15)
C25 C24 H24 120.3
C23 C24 H24 120.3
C24 C25 C26 120.29(15)
C24 C25 H25 119.9
C26 C25 H25 119.9
O4 C26 C25 115.20(15)
O4 C26 C27 124.36(15)
C25 C26 C27 120.44(15)
C28 C27 C26 119.10(15)
C28 C27 H27 120.5
C26 C27 H27 120.5
C27 C28 C23 120.50(15)
C27 C28 H28 119.8
C23 C28 H28 119.8
O4 C29 H29A 109.5
O4 C29 H29B 109.5
H29A C29 H29B 109.5
O4 C29 H29C 109.5
H29A C29 H29C 109.5
H29B C29 H29C 109.5

loop_
_geom_bond_atom_site_label_1
_geom_bond_atom_site_label_2
_geom_bond_distance
S1 O2 1.4262(14)
S1 O3 1.4327(13)
S1 N2 1.6494(14)
S1 C23 1.7585(16)
N1 C9 1.2901(19)
N1 C8 1.3967(18)
N2 C8 1.4430(19)
N2 C22 1.475(2)
O1 C6 1.3963(18)
O1 C7 1.4092(18)
O4 C26 1.362(2)
O4 C29 1.417(3)
C1 C6 1.393(2)
C1 C2 1.399(2)
C1 C9 1.483(2)
C2 C3 1.382(3)
C2 H2 0.9300
C3 C4 1.382(3)
C3 H3 0.9300
C4 C5 1.383(2)
C4 H4 0.9300
C5 C6 1.383(2)
C5 H5 0.9300
C7 C8 1.350(2)
C7 C16 1.480(2)
C9 C10 1.492(2)
C10 C11 1.388(2)
C10 C15 1.396(2)
C11 C12 1.384(2)
C11 H11 0.9300
C12 C13 1.381(3)
C12 H12 0.9300
C13 C14 1.374(3)
C13 H13 0.9300
C14 C15 1.389(2)
C14 H14 0.9300
C15 H15 0.9300
C16 C17 1.392(2)
C16 C21 1.401(2)
C17 C18 1.390(3)
C17 H17 0.9300
C18 C19 1.371(3)
C18 H18 0.9300
C19 C20 1.367(3)
C19 H19 0.9300
C20 C21 1.381(3)
C20 H20 0.9300
C21 H21 0.9300
C22 H22A 0.9600
C22 H22B 0.9600
C22 H22C 0.9600
C23 C28 1.386(2)
C23 C24 1.391(2)
C24 C25 1.376(2)
C24 H24 0.9300
C25 C26 1.388(2)
C25 H25 0.9300
C26 C27 1.389(2)
C27 C28 1.381(2)
C27 H27 0.9300
C28 H28 0.9300
C29 H29A 0.9600
C29 H29B 0.9600
C29 H29C 0.9600

loop_
_geom_hbond_atom_site_label_D
_geom_hbond_atom_site_label_H
_geom_hbond_atom_site_label_A
_geom_hbond_distance_DH
_geom_hbond_distance_HA
_geom_hbond_distance_DA
_geom_hbond_angle_DHA
_geom_hbond_site_symmetry_A
C27 H27 O2 0.93 2.58 3.496(2) 169.4 2_656

loop_
_geom_torsion_atom_site_label_1
_geom_torsion_atom_site_label_2
_geom_torsion_atom_site_label_3
_geom_torsion_atom_site_label_4
_geom_torsion
O2 S1 N2 C8 -47.32(13)
O3 S1 N2 C8 -176.02(11)
C23 S1 N2 C8 68.55(12)
O2 S1 N2 C22 170.10(12)
O3 S1 N2 C22 41.39(14)
C23 S1 N2 C22 -74.04(13)
C6 C1 C2 C3 2.0(2)
C9 C1 C2 C3 -179.61(16)
C1 C2 C3 C4 0.5(3)
C2 C3 C4 C5 -2.2(3)
C3 C4 C5 C6 1.3(3)
C4 C5 C6 C1 1.3(2)
C4 C5 C6 O1 176.27(14)
C2 C1 C6 C5 -2.9(2)
C9 C1 C6 C5 178.67(14)
C2 C1 C6 O1 -177.97(13)
C9 C1 C6 O1 3.6(2)
C7 O1 C6 C5 110.72(15)
C7 O1 C6 C1 -74.13(17)
C6 O1 C7 C8 68.74(17)
C6 O1 C7 C16 -115.12(14)
O1 C7 C8 N1 5.7(2)
C16 C7 C8 N1 -169.57(15)
O1 C7 C8 N2 176.07(12)
C16 C7 C8 N2 0.8(3)
C9 N1 C8 C7 -43.7(2)
C9 N1 C8 N2 145.14(14)
C22 N2 C8 C7 -114.39(17)
S1 N2 C8 C7 102.10(15)
C22 N2 C8 N1 57.22(17)
S1 N2 C8 N1 -86.30(14)
C8 N1 C9 C1 -1.5(2)
C8 N1 C9 C10 -177.38(13)
C6 C1 C9 N1 39.1(2)
C2 C1 C9 N1 -139.19(17)
C6 C1 C9 C10 -145.08(14)
C2 C1 C9 C10 36.6(2)
N1 C9 C10 C11 25.7(2)
C1 C9 C10 C11 -150.40(15)
N1 C9 C10 C15 -153.48(16)
C1 C9 C10 C15 30.4(2)
C15 C10 C11 C12 -0.8(3)
C9 C10 C11 C12 179.95(16)
C10 C11 C12 C13 0.7(3)
C11 C12 C13 C14 0.0(3)
C12 C13 C14 C15 -0.5(3)
C13 C14 C15 C10 0.4(3)
C11 C10 C15 C14 0.3(3)
C9 C10 C15 C14 179.48(16)
C8 C7 C16 C17 177.54(18)
O1 C7 C16 C17 2.2(2)
C8 C7 C16 C21 -2.0(3)
O1 C7 C16 C21 -177.36(16)
C21 C16 C17 C18 -0.4(3)
C7 C16 C17 C18 179.99(19)
C16 C17 C18 C19 0.4(4)
C17 C18 C19 C20 -0.1(4)
C18 C19 C20 C21 -0.2(4)
C19 C20 C21 C16 0.1(4)
C17 C16 C21 C20 0.2(3)
C7 C16 C21 C20 179.7(2)
O2 S1 C23 C28 23.26(15)
O3 S1 C23 C28 154.74(13)
N2 S1 C23 C28 -91.58(14)
O2 S1 C23 C24 -159.92(13)
O3 S1 C23 C24 -28.43(15)
N2 S1 C23 C24 85.25(14)
C28 C23 C24 C25 1.7(2)
S1 C23 C24 C25 -175.12(12)
C23 C24 C25 C26 0.5(2)
C29 O4 C26 C25 -179.7(2)
C29 O4 C26 C27 -0.1(3)
C24 C25 C26 O4 177.27(15)
C24 C25 C26 C27 -2.3(3)
O4 C26 C27 C28 -177.59(16)
C25 C26 C27 C28 2.0(3)
C26 C27 C28 C23 0.2(3)
C24 C23 C28 C27 -2.1(2)
S1 C23 C28 C27 174.75(13)
